data_4081089
loop_
_publ_author_name
'Yuan, Jianchao'
'Wang, Fuzhou'
'Xu, Weibing'
'Mei, Tongjian'
'Li, Jing'
'Yuan, Bingnian'
'Song, Fengying'
'Jia, Zong'

_publ_section_title
;
 Chiral Naphthyl-\a-diimine Nickel(II) Catalysts Bearingsec-Phenethyl
 Groups: Chain-Walking Polymerization of Ethylene at High Temperature and
 Stereoselective Polymerization of Methyl Methacrylate at Low Temperature
;
_journal_issue 14
_journal_name_full Organometallics
_journal_page_first 3960
_journal_paper_doi 10.1021/om400433t
_journal_volume 32
_journal_year 2013
_chemical_formula_sum 'C40 H36 N2'
_chemical_formula_weight 544.71
_chemical_name_systematic
; 
 ? 
;
_space_group_IT_number 56
_symmetry_cell_setting orthorhombic
_symmetry_space_group_name_Hall '-P 2ab 2ac'
_symmetry_space_group_name_H-M 'P c c n'
_atom_sites_solution_hydrogens geom
_atom_sites_solution_primary direct
_atom_sites_solution_secondary difmap
_audit_creation_method SHELXL-97
_cell_angle_alpha 90.00
_cell_angle_beta 90.00
_cell_angle_gamma 90.00
_cell_formula_units_Z 4
_cell_length_a 18.79(3)
_cell_length_b 21.41(3)
_cell_length_c 7.767(10)
_cell_measurement_reflns_used 1799
_cell_measurement_temperature 293(2)
_cell_measurement_theta_max 19.31
_cell_measurement_theta_min 2.88
_cell_volume 3125(8)
_computing_cell_refinement 'Bruker SAINT'
_computing_data_collection 'Bruker APEX2'
_computing_data_reduction 'Bruker SAINT'
_computing_molecular_graphics 'Bruker SHELXTL'
_computing_publication_material 'Bruker SHELXTL'
_computing_structure_refinement 'SHELXL-97 (Sheldrick, 2008)'
_computing_structure_solution 'SHELXS-97 (Sheldrick, 2008)'
_diffrn_ambient_temperature 293(2)
_diffrn_measured_fraction_theta_full 0.995
_diffrn_measured_fraction_theta_max 0.995
_diffrn_measurement_device_type 'Bruker APEX-II CCD'
_diffrn_measurement_method '\f and \w scans'
_diffrn_radiation_monochromator graphite
_diffrn_radiation_source 'fine-focus sealed tube'
_diffrn_radiation_type MoK\a
_diffrn_radiation_wavelength 0.71073
_diffrn_reflns_av_R_equivalents 0.0729
_diffrn_reflns_av_sigmaI/netI 0.0664
_diffrn_reflns_limit_h_max 22
_diffrn_reflns_limit_h_min -22
_diffrn_reflns_limit_k_max 25
_diffrn_reflns_limit_k_min -24
_diffrn_reflns_limit_l_max 9
_diffrn_reflns_limit_l_min -9
_diffrn_reflns_number 19677
_diffrn_reflns_theta_full 24.90
_diffrn_reflns_theta_max 24.90
_diffrn_reflns_theta_min 2.88
_exptl_absorpt_coefficient_mu 0.067
_exptl_absorpt_correction_T_max 0.9927
_exptl_absorpt_correction_T_min 0.9861
_exptl_absorpt_correction_type multi-scan
_exptl_absorpt_process_details SADABS
_exptl_crystal_colour yellow
_exptl_crystal_density_diffrn 1.158
_exptl_crystal_density_method 'not measured'
_exptl_crystal_description block
_exptl_crystal_F_000 1160
_exptl_crystal_size_max 0.21
_exptl_crystal_size_mid 0.16
_exptl_crystal_size_min 0.11
_refine_diff_density_max 0.153
_refine_diff_density_min -0.134
_refine_diff_density_rms 0.030
_refine_ls_extinction_method none
_refine_ls_goodness_of_fit_ref 1.051
_refine_ls_hydrogen_treatment constr
_refine_ls_matrix_type full
_refine_ls_number_parameters 192
_refine_ls_number_reflns 2705
_refine_ls_number_restraints 0
_refine_ls_restrained_S_all 1.051
_refine_ls_R_factor_all 0.1154
_refine_ls_R_factor_gt 0.0630
_refine_ls_shift/su_max 0.000
_refine_ls_shift/su_mean 0.000
_refine_ls_structure_factor_coef Fsqd
_refine_ls_weighting_details 'calc w=1/[\s^2^(Fo^2^)+(0.0000P)^2^+1.7370P] where P=(Fo^2^+2Fc^2^)/3'
_refine_ls_weighting_scheme calc
_refine_ls_wR_factor_gt 0.1149
_refine_ls_wR_factor_ref 0.1382
_reflns_number_gt 1616
_reflns_number_total 2705
_reflns_threshold_expression >2sigma(I)
_cod_data_source_file om400433t_si_002.cif
_cod_data_source_block 1c
_cod_depositor_comments
;
The following automatic conversions were performed:

'_symmetry_cell_setting' tag value 'Orthhombic' was replaced with
'orthorhombic' value as specified in the replacement file
'/home/robertas/cod-tools/perl-scripts/inputs/replacement_values.lst'.

Automatic conversion script
Id: cif_fix_values 3143 2015-03-26 13:38:13Z robertas 
;
_cod_original_sg_symbol_H-M Pccn
_cod_database_code 4081089

loop_
_symmetry_equiv_pos_as_xyz
'x, y, z'
'-x+1/2, -y+1/2, z'
'x+1/2, -y, -z+1/2'
'-x, y+1/2, -z+1/2'
'-x, -y, -z'
'x-1/2, y-1/2, -z'
'-x-1/2, y, z-1/2'
'x, -y-1/2, z-1/2'

loop_
_atom_site_label
_atom_site_type_symbol
_atom_site_fract_x
_atom_site_fract_y
_atom_site_fract_z
_atom_site_U_iso_or_equiv
_atom_site_adp_type
_atom_site_occupancy
_atom_site_symmetry_multiplicity
_atom_site_calc_flag
_atom_site_refinement_flags
C1 C 0.17277(15) 0.00822(16) -0.0281(4) 0.0687(9) Uani 1 1 d .
H1 H 0.1931 0.0400 -0.0933 0.082 Uiso 1 1 calc R
C2 C 0.19962(15) -0.05108(18) -0.0404(4) 0.0723(9) Uani 1 1 d .
H2 H 0.2381 -0.0587 -0.1128 0.087 Uiso 1 1 calc R
C3 C 0.17036(14) -0.10039(15) 0.0537(4) 0.0622(8) Uani 1 1 d .
C4 C 0.19466(17) -0.16292(18) 0.0376(5) 0.0834(11) Uani 1 1 d .
H4 H 0.2317 -0.1721 -0.0377 0.100 Uiso 1 1 calc R
C5 C 0.1645(2) -0.20908(18) 0.1302(6) 0.0957(12) Uani 1 1 d .
H5 H 0.1808 -0.2498 0.1167 0.115 Uiso 1 1 calc R
C6 C 0.10967(18) -0.19712(15) 0.2456(5) 0.0858(10) Uani 1 1 d .
H6 H 0.0899 -0.2295 0.3095 0.103 Uiso 1 1 calc R
C7 C 0.08491(15) -0.13753(13) 0.2646(4) 0.0648(8) Uani 1 1 d .
H7 H 0.0482 -0.1298 0.3419 0.078 Uiso 1 1 calc R
C8 C 0.11390(13) -0.08761(13) 0.1696(3) 0.0506(7) Uani 1 1 d .
C9 C 0.08743(13) -0.02498(12) 0.1827(3) 0.0472(7) Uani 1 1 d .
C10 C 0.11445(14) 0.02244(13) 0.0822(3) 0.0542(7) Uani 1 1 d .
C11 C 0.07899(15) 0.08642(13) 0.0860(4) 0.0630(8) Uani 1 1 d .
H11 H 0.0277 0.0789 0.0955 0.076 Uiso 1 1 calc R
C12 C 0.09980(16) 0.12573(13) 0.2426(4) 0.0605(8) Uani 1 1 d .
C13 C 0.16940(19) 0.13222(14) 0.2935(4) 0.0769(9) Uani 1 1 d .
H13 H 0.2047 0.1099 0.2362 0.092 Uiso 1 1 calc R
C14 C 0.1882(2) 0.17132(17) 0.4288(5) 0.0936(11) Uani 1 1 d .
H14 H 0.2358 0.1753 0.4605 0.112 Uiso 1 1 calc R
C15 C 0.1371(3) 0.20393(16) 0.5151(5) 0.0974(12) Uani 1 1 d .
H15 H 0.1495 0.2300 0.6060 0.117 Uiso 1 1 calc R
C16 C 0.0674(3) 0.19800(16) 0.4674(6) 0.0991(13) Uani 1 1 d .
H16 H 0.0323 0.2201 0.5255 0.119 Uiso 1 1 calc R
C17 C 0.04927(19) 0.15896(15) 0.3322(5) 0.0851(10) Uani 1 1 d .
H17 H 0.0017 0.1551 0.3011 0.102 Uiso 1 1 calc R
C18 C 0.08996(19) 0.12430(15) -0.0785(4) 0.0911(11) Uani 1 1 d .
H18A H 0.0613 0.1614 -0.0741 0.137 Uiso 1 1 calc R
H18B H 0.0763 0.0996 -0.1763 0.137 Uiso 1 1 calc R
H18C H 0.1392 0.1357 -0.0885 0.137 Uiso 1 1 calc R
C19 C 0.03352(12) -0.00637(12) 0.4510(3) 0.0489(6) Uani 1 1 d .
C20 C 0.10192(13) -0.01050(16) 0.5502(4) 0.0745(9) Uani 1 1 d .
H20A H 0.1392 -0.0246 0.4754 0.112 Uiso 1 1 calc R
H20B H 0.0964 -0.0395 0.6436 0.112 Uiso 1 1 calc R
H20C H 0.1139 0.0299 0.5951 0.112 Uiso 1 1 calc R
N1 N 0.02737(10) -0.01263(9) 0.2885(3) 0.0471(5) Uani 1 1 d .

loop_
_atom_site_aniso_label
_atom_site_aniso_U_11
_atom_site_aniso_U_22
_atom_site_aniso_U_33
_atom_site_aniso_U_23
_atom_site_aniso_U_13
_atom_site_aniso_U_12
C1 0.0580(18) 0.096(3) 0.0517(19) 0.0016(17) 0.0008(15) -0.0099(17)
C2 0.0507(17) 0.106(3) 0.060(2) -0.023(2) 0.0038(16) 0.0119(18)
C3 0.0474(16) 0.080(2) 0.0589(19) -0.0208(17) -0.0061(15) 0.0147(16)
C4 0.065(2) 0.099(3) 0.086(3) -0.036(2) -0.0021(19) 0.032(2)
C5 0.084(3) 0.077(3) 0.126(3) -0.031(3) -0.014(3) 0.030(2)
C6 0.084(2) 0.064(2) 0.110(3) -0.007(2) -0.002(2) 0.0157(18)
C7 0.0628(18) 0.0573(19) 0.074(2) -0.0078(16) 0.0005(16) 0.0121(15)
C8 0.0433(14) 0.0588(18) 0.0496(16) -0.0143(14) -0.0068(13) 0.0101(13)
C9 0.0408(14) 0.0595(17) 0.0413(15) -0.0088(13) -0.0016(12) 0.0051(13)
C10 0.0511(16) 0.0619(18) 0.0496(17) -0.0065(14) -0.0045(14) 0.0018(14)
C11 0.0650(18) 0.0617(19) 0.0623(19) 0.0026(16) -0.0050(15) -0.0044(15)
C12 0.071(2) 0.0497(17) 0.0608(19) 0.0076(15) 0.0016(17) -0.0006(15)
C13 0.090(2) 0.073(2) 0.068(2) -0.0101(18) -0.0135(19) 0.0080(18)
C14 0.109(3) 0.083(3) 0.089(3) -0.008(2) -0.026(2) 0.000(2)
C15 0.155(4) 0.065(3) 0.072(3) -0.0056(19) 0.009(3) -0.015(3)
C16 0.125(3) 0.058(2) 0.115(3) -0.013(2) 0.044(3) -0.009(2)
C17 0.087(2) 0.059(2) 0.109(3) -0.007(2) 0.021(2) -0.0056(18)
C18 0.122(3) 0.080(2) 0.072(2) 0.0110(19) -0.025(2) -0.015(2)
C19 0.0438(14) 0.0492(16) 0.0537(18) -0.0096(13) -0.0006(13) 0.0061(12)
C20 0.0481(17) 0.114(3) 0.061(2) -0.0211(18) -0.0062(15) 0.0127(16)
N1 0.0445(12) 0.0461(13) 0.0506(14) -0.0071(11) 0.0015(10) 0.0072(10)

loop_
_atom_type_symbol
_atom_type_description
_atom_type_scat_dispersion_real
_atom_type_scat_dispersion_imag
_atom_type_scat_source
C C 0.0033 0.0016 'International Tables Vol C Tables 4.2.6.8 and 6.1.1.4'
H H 0.0000 0.0000 'International Tables Vol C Tables 4.2.6.8 and 6.1.1.4'
N N 0.0061 0.0033 'International Tables Vol C Tables 4.2.6.8 and 6.1.1.4'

loop_
_geom_angle_atom_site_label_1
_geom_angle_atom_site_label_2
_geom_angle_atom_site_label_3
_geom_angle
_geom_angle_site_symmetry_1
_geom_angle_site_symmetry_3
C2 C1 C10 121.6(3) . .
C2 C1 H1 119.2 . .
C10 C1 H1 119.2 . .
C1 C2 C3 121.3(3) . .
C1 C2 H2 119.4 . .
C3 C2 H2 119.4 . .
C2 C3 C8 118.7(3) . .
C2 C3 C4 122.7(3) . .
C8 C3 C4 118.6(3) . .
C5 C4 C3 120.6(3) . .
C5 C4 H4 119.7 . .
C3 C4 H4 119.7 . .
C4 C5 C6 121.4(3) . .
C4 C5 H5 119.3 . .
C6 C5 H5 119.3 . .
C7 C6 C5 119.6(3) . .
C7 C6 H6 120.2 . .
C5 C6 H6 120.2 . .
C6 C7 C8 121.4(3) . .
C6 C7 H7 119.3 . .
C8 C7 H7 119.3 . .
C7 C8 C3 118.4(3) . .
C7 C8 C9 122.6(3) . .
C3 C8 C9 119.0(3) . .
C10 C9 N1 118.9(2) . .
C10 C9 C8 121.4(2) . .
N1 C9 C8 119.4(2) . .
C9 C10 C1 117.8(3) . .
C9 C10 C11 119.4(3) . .
C1 C10 C11 122.7(3) . .
C10 C11 C18 113.7(3) . .
C10 C11 C12 113.5(2) . .
C18 C11 C12 109.8(2) . .
C10 C11 H11 106.4 . .
C18 C11 H11 106.4 . .
C12 C11 H11 106.4 . .
C13 C12 C17 117.4(3) . .
C13 C12 C11 121.9(3) . .
C17 C12 C11 120.7(3) . .
C12 C13 C14 121.4(3) . .
C12 C13 H13 119.3 . .
C14 C13 H13 119.3 . .
C15 C14 C13 120.0(4) . .
C15 C14 H14 120.0 . .
C13 C14 H14 120.0 . .
C14 C15 C16 119.6(4) . .
C14 C15 H15 120.2 . .
C16 C15 H15 120.2 . .
C15 C16 C17 119.9(4) . .
C15 C16 H16 120.1 . .
C17 C16 H16 120.1 . .
C12 C17 C16 121.7(4) . .
C12 C17 H17 119.2 . .
C16 C17 H17 119.2 . .
C11 C18 H18A 109.5 . .
C11 C18 H18B 109.5 . .
H18A C18 H18B 109.5 . .
C11 C18 H18C 109.5 . .
H18A C18 H18C 109.5 . .
H18B C18 H18C 109.5 . .
N1 C19 C19 116.5(3) . 5_556
N1 C19 C20 125.4(2) . .
C19 C19 C20 118.0(3) 5_556 .
C19 C20 H20A 109.5 . .
C19 C20 H20B 109.5 . .
H20A C20 H20B 109.5 . .
C19 C20 H20C 109.5 . .
H20A C20 H20C 109.5 . .
H20B C20 H20C 109.5 . .
C19 N1 C9 121.3(2) . .

loop_
_geom_bond_atom_site_label_1
_geom_bond_atom_site_label_2
_geom_bond_distance
_geom_bond_site_symmetry_2
C1 C2 1.369(4) .
C1 C10 1.424(4) .
C1 H1 0.9300 .
C2 C3 1.397(4) .
C2 H2 0.9300 .
C3 C8 1.418(4) .
C3 C4 1.420(5) .
C4 C5 1.347(5) .
C4 H4 0.9300 .
C5 C6 1.390(5) .
C5 H5 0.9300 .
C6 C7 1.366(4) .
C6 H6 0.9300 .
C7 C8 1.408(4) .
C7 H7 0.9300 .
C8 C9 1.434(4) .
C9 C10 1.378(4) .
C9 N1 1.421(3) .
C10 C11 1.524(4) .
C11 C18 1.528(4) .
C11 C12 1.530(4) .
C11 H11 0.9800 .
C12 C13 1.373(4) .
C12 C17 1.375(4) .
C13 C14 1.389(5) .
C13 H13 0.9300 .
C14 C15 1.365(5) .
C14 H14 0.9300 .
C15 C16 1.366(5) .
C15 H15 0.9300 .
C16 C17 1.385(5) .
C16 H16 0.9300 .
C17 H17 0.9300 .
C18 H18A 0.9600 .
C18 H18B 0.9600 .
C18 H18C 0.9600 .
C19 N1 1.275(3) .
C19 C19 1.497(5) 5_556
C19 C20 1.501(4) .
C20 H20A 0.9600 .
C20 H20B 0.9600 .
C20 H20C 0.9600 .

loop_
_geom_torsion_atom_site_label_1
_geom_torsion_atom_site_label_2
_geom_torsion_atom_site_label_3
_geom_torsion_atom_site_label_4
_geom_torsion
_geom_torsion_site_symmetry_1
C10 C1 C2 C3 0.7(4) .
C1 C2 C3 C8 -2.9(4) .
C1 C2 C3 C4 176.8(3) .
C2 C3 C4 C5 -179.6(3) .
C8 C3 C4 C5 0.1(5) .
C3 C4 C5 C6 -0.8(5) .
C4 C5 C6 C7 0.8(5) .
C5 C6 C7 C8 -0.1(5) .
C6 C7 C8 C3 -0.6(4) .
C6 C7 C8 C9 177.9(3) .
C2 C3 C8 C7 -179.7(3) .
C4 C3 C8 C7 0.6(4) .
C2 C3 C8 C9 1.7(4) .
C4 C3 C8 C9 -178.0(3) .
C7 C8 C9 C10 -176.8(2) .
C3 C8 C9 C10 1.7(4) .
C7 C8 C9 N1 -3.3(4) .
C3 C8 C9 N1 175.2(2) .
N1 C9 C10 C1 -177.4(2) .
C8 C9 C10 C1 -3.8(4) .
N1 C9 C10 C11 -0.5(4) .
C8 C9 C10 C11 173.1(2) .
C2 C1 C10 C9 2.7(4) .
C2 C1 C10 C11 -174.1(3) .
C9 C10 C11 C18 -154.1(3) .
C1 C10 C11 C18 22.6(4) .
C9 C10 C11 C12 79.5(3) .
C1 C10 C11 C12 -103.8(3) .
C10 C11 C12 C13 47.1(4) .
C18 C11 C12 C13 -81.4(4) .
C10 C11 C12 C17 -136.7(3) .
C18 C11 C12 C17 94.9(3) .
C17 C12 C13 C14 -0.7(5) .
C11 C12 C13 C14 175.6(3) .
C12 C13 C14 C15 0.5(5) .
C13 C14 C15 C16 -0.2(6) .
C14 C15 C16 C17 0.1(6) .
C13 C12 C17 C16 0.6(5) .
C11 C12 C17 C16 -175.8(3) .
C15 C16 C17 C12 -0.3(6) .
C19 C19 N1 C9 -179.8(3) 5_556
C20 C19 N1 C9 0.4(4) .
C10 C9 N1 C19 -105.4(3) .
C8 C9 N1 C19 80.9(3) .
